data_7026686
loop_
_publ_author_name
'Saparov, Bayrammurad'
'Bobev, Svilen'

_publ_section_title
;
 Synthesis, crystal and electronic structures of the new quaternary phases
 A5Cd2Sb5F (A = Sr, Ba, Eu), and Ba5Cd2Sb5O(x) (0.5&lt;x&lt;0.7).
;
_journal_issue 47
_journal_name_full 'Dalton transactions (Cambridge, England : 2003)'
_journal_page_first 11335
_journal_page_last 11343
_journal_paper_doi 10.1039/c0dt00595a
_journal_volume 39
_journal_year 2010
_chemical_formula_moiety 'Cd2 Eu5 F Sb5'
_chemical_formula_sum 'Cd2 Eu5 F Sb5'
_chemical_formula_weight 1612.35
_chemical_name_systematic
;
?
;
_space_group_IT_number 63
_symmetry_cell_setting orthorhombic
_symmetry_space_group_name_Hall '-C 2c 2'
_symmetry_space_group_name_H-M 'C m c m'
_atom_sites_solution_primary direct
_atom_sites_solution_secondary difmap
_audit_creation_method SHELXL-97
_cell_angle_alpha 90.00
_cell_angle_beta 90.00
_cell_angle_gamma 90.00
_cell_formula_units_Z 4
_cell_length_a 4.7092(18)
_cell_length_b 21.919(9)
_cell_length_c 14.617(6)
_cell_measurement_reflns_used 1095
_cell_measurement_temperature 120(2)
_cell_measurement_theta_max 28.33
_cell_measurement_theta_min 1.86
_cell_volume 1508.8(10)
_computing_cell_refinement 'Bruker SMART'
_computing_data_collection 'Bruker SMART'
_computing_data_reduction 'Bruker SAINT'
_computing_molecular_graphics 'Bruker SHELXTL'
_computing_publication_material 'Bruker SHELXTL'
_computing_structure_refinement 'SHELXL-97 (Sheldrick, 1997)'
_computing_structure_solution 'SHELXS-97 (Sheldrick, 1990)'
_diffrn_ambient_temperature 120(2)
_diffrn_measured_fraction_theta_full 1.000
_diffrn_measured_fraction_theta_max 1.000
_diffrn_measurement_device_type 'CCD area detector'
_diffrn_measurement_method 'phi and omega scans'
_diffrn_radiation_monochromator graphite
_diffrn_radiation_source 'fine-focus sealed tube'
_diffrn_radiation_type MoK\a
_diffrn_radiation_wavelength 0.71073
_diffrn_reflns_av_R_equivalents 0.0491
_diffrn_reflns_av_sigmaI/netI 0.0258
_diffrn_reflns_limit_h_max 6
_diffrn_reflns_limit_h_min -6
_diffrn_reflns_limit_k_max 28
_diffrn_reflns_limit_k_min -28
_diffrn_reflns_limit_l_max 19
_diffrn_reflns_limit_l_min -19
_diffrn_reflns_number 9911
_diffrn_reflns_theta_full 28.33
_diffrn_reflns_theta_max 28.33
_diffrn_reflns_theta_min 1.86
_exptl_absorpt_coefficient_mu 31.949
_exptl_absorpt_correction_T_max 0.3844
_exptl_absorpt_correction_T_min 0.2773
_exptl_absorpt_correction_type multi-scan
_exptl_absorpt_process_details
;
SADABS (Sheldrick, 2003)
;
_exptl_crystal_colour black
_exptl_crystal_density_diffrn 7.098
_exptl_crystal_density_method 'not measured'
_exptl_crystal_description irregular
_exptl_crystal_F_000 2700
_exptl_crystal_size_max 0.05
_exptl_crystal_size_mid 0.04
_exptl_crystal_size_min 0.04
_refine_diff_density_max 1.398
_refine_diff_density_min -1.997
_refine_diff_density_rms 0.398
_refine_ls_extinction_coef 0.000222(13)
_refine_ls_extinction_expression Fc^*^=kFc[1+0.001xFc^2^\l^3^/sin(2\q)]^-1/4^
_refine_ls_extinction_method SHELXL
_refine_ls_goodness_of_fit_ref 1.068
_refine_ls_matrix_type full
_refine_ls_number_parameters 46
_refine_ls_number_reflns 1095
_refine_ls_number_restraints 0
_refine_ls_restrained_S_all 1.068
_refine_ls_R_factor_all 0.0260
_refine_ls_R_factor_gt 0.0202
_refine_ls_shift/su_max 0.002
_refine_ls_shift/su_mean 0.000
_refine_ls_structure_factor_coef Fsqd
_refine_ls_weighting_details 'calc w=1/[\s^2^(Fo^2^)+(0.0152P)^2^+0.0000P] where P=(Fo^2^+2Fc^2^)/3'
_refine_ls_weighting_scheme calc
_refine_ls_wR_factor_gt 0.0366
_refine_ls_wR_factor_ref 0.0381
_reflns_number_gt 970
_reflns_number_total 1095
_reflns_threshold_expression >2sigma(I)
_cod_data_source_file c0dt00595a.txt
_cod_data_source_block Eu5Cd2Sb5F
_cod_original_sg_symbol_Hall -C2c2
_cod_original_sg_symbol_H-M Cmcm
_cod_database_code 7026686

loop_
_symmetry_equiv_pos_as_xyz
'x, y, z'
'-x, -y, z+1/2'
'-x, y, -z+1/2'
'x, -y, -z'
'x+1/2, y+1/2, z'
'-x+1/2, -y+1/2, z+1/2'
'-x+1/2, y+1/2, -z+1/2'
'x+1/2, -y+1/2, -z'
'-x, -y, -z'
'x, y, -z-1/2'
'x, -y, z-1/2'
'-x, y, z'
'-x+1/2, -y+1/2, -z'
'x+1/2, y+1/2, -z-1/2'
'x+1/2, -y+1/2, z-1/2'
'-x+1/2, y+1/2, z'

loop_
_atom_site_label
_atom_site_type_symbol
_atom_site_fract_x
_atom_site_fract_y
_atom_site_fract_z
_atom_site_U_iso_or_equiv
_atom_site_adp_type
_atom_site_occupancy
_atom_site_symmetry_multiplicity
_atom_site_calc_flag
_atom_site_refinement_flags
Sb1 Sb 0.0000 0.14957(2) 0.02057(3) 0.00803(12) Uani 1 2 d S
Sb2 Sb 0.0000 0.49537(2) 0.15371(3) 0.00850(11) Uani 1 2 d S
Sb3 Sb 0.0000 0.29303(3) 0.2500 0.00779(15) Uani 1 4 d S
Cd1 Cd 0.0000 0.36823(3) 0.08516(4) 0.00956(13) Uani 1 2 d S
Eu1 Eu 0.0000 0.270664(17) 0.61946(3) 0.00831(10) Uani 1 2 d S
Eu2 Eu 0.0000 0.10030(3) 0.2500 0.01008(13) Uani 1 4 d S
Eu3 Eu 0.0000 0.90284(2) 0.2500 0.00865(12) Uani 1 4 d S
Eu4 Eu 0.0000 0.0000 0.0000 0.00849(12) Uani 1 4 d S
F1 F 0.0000 0.6543(3) 0.2500 0.0118(13) Uani 1 4 d S

loop_
_atom_site_aniso_label
_atom_site_aniso_U_11
_atom_site_aniso_U_22
_atom_site_aniso_U_33
_atom_site_aniso_U_23
_atom_site_aniso_U_13
_atom_site_aniso_U_12
Sb1 0.0066(2) 0.0079(3) 0.0096(3) -0.00037(19) 0.000 0.000
Sb2 0.0078(2) 0.0096(3) 0.0081(2) 0.0003(2) 0.000 0.000
Sb3 0.0068(3) 0.0083(4) 0.0083(4) 0.000 0.000 0.000
Cd1 0.0080(3) 0.0115(3) 0.0093(3) -0.0008(2) 0.000 0.000
Eu1 0.00767(18) 0.00869(19) 0.00858(19) 0.00040(15) 0.000 0.000
Eu2 0.0102(3) 0.0099(3) 0.0102(3) 0.000 0.000 0.000
Eu3 0.0063(3) 0.0083(3) 0.0113(3) 0.000 0.000 0.000
Eu4 0.0085(3) 0.0088(3) 0.0082(3) 0.0003(2) 0.000 0.000
F1 0.015(3) 0.007(3) 0.013(3) 0.000 0.000 0.000

loop_
_atom_type_symbol
_atom_type_description
_atom_type_scat_dispersion_real
_atom_type_scat_dispersion_imag
_atom_type_scat_source
F F 0.0171 0.0103 'International Tables Vol C Tables 4.2.6.8 and 6.1.1.4'
Cd Cd -0.8075 1.2024 'International Tables Vol C Tables 4.2.6.8 and 6.1.1.4'
Sb Sb -0.5866 1.5461 'International Tables Vol C Tables 4.2.6.8 and 6.1.1.4'
Eu Eu -0.1578 3.6682 'International Tables Vol C Tables 4.2.6.8 and 6.1.1.4'

loop_
_geom_angle_atom_site_label_1
_geom_angle_atom_site_label_2
_geom_angle_atom_site_label_3
_geom_angle
_geom_angle_site_symmetry_1
_geom_angle_site_symmetry_3
Cd1 Sb1 Cd1 111.81(4) 13_455 13
Cd1 Sb1 Eu1 155.51(2) 13_455 6_554
Cd1 Sb1 Eu1 73.58(3) 13 6_554
Cd1 Sb1 Eu1 73.58(3) 13_455 6_454
Cd1 Sb1 Eu1 155.51(2) 13 6_454
Eu1 Sb1 Eu1 92.13(3) 6_554 6_454
Cd1 Sb1 Eu4 79.262(16) 13_455 .
Cd1 Sb1 Eu4 79.262(16) 13 .
Eu1 Sb1 Eu4 124.952(17) 6_554 .
Eu1 Sb1 Eu4 124.952(16) 6_454 .
Cd1 Sb1 Eu1 77.10(2) 13_455 10_556
Cd1 Sb1 Eu1 77.10(2) 13 10_556
Eu1 Sb1 Eu1 81.17(3) 6_554 10_556
Eu1 Sb1 Eu1 81.17(3) 6_454 10_556
Eu4 Sb1 Eu1 137.12(3) . 10_556
Cd1 Sb1 Eu2 118.38(2) 13_455 .
Cd1 Sb1 Eu2 118.38(2) 13 .
Eu1 Sb1 Eu2 75.11(2) 6_554 .
Eu1 Sb1 Eu2 75.11(2) 6_454 .
Eu4 Sb1 Eu2 77.388(19) . .
Eu1 Sb1 Eu2 145.49(2) 10_556 .
Sb2 Sb2 Cd1 109.775(18) 10_556 .
Sb2 Sb2 Eu4 133.631(17) 10_556 5_455
Cd1 Sb2 Eu4 78.222(16) . 5_455
Sb2 Sb2 Eu4 133.631(17) 10_556 5
Cd1 Sb2 Eu4 78.222(16) . 5
Eu4 Sb2 Eu4 92.63(3) 5_455 5
Sb2 Sb2 Eu3 65.635(13) 10_556 5_445
Cd1 Sb2 Eu3 65.17(2) . 5_445
Eu4 Sb2 Eu3 78.70(2) 5_455 5_445
Eu4 Sb2 Eu3 143.35(2) 5 5_445
Sb2 Sb2 Eu3 65.635(13) 10_556 5_545
Cd1 Sb2 Eu3 65.17(2) . 5_545
Eu4 Sb2 Eu3 143.35(2) 5_455 5_545
Eu4 Sb2 Eu3 78.70(2) 5 5_545
Eu3 Sb2 Eu3 87.29(3) 5_445 5_545
Sb2 Sb2 Eu2 66.849(13) 10_556 5
Cd1 Sb2 Eu2 137.530(17) . 5
Eu4 Sb2 Eu2 136.63(2) 5_455 5
Eu4 Sb2 Eu2 77.03(2) 5 5
Eu3 Sb2 Eu2 132.36(3) 5_445 5
Eu3 Sb2 Eu2 76.46(3) 5_545 5
Sb2 Sb2 Eu2 66.849(13) 10_556 5_455
Cd1 Sb2 Eu2 137.530(17) . 5_455
Eu4 Sb2 Eu2 77.03(2) 5_455 5_455
Eu4 Sb2 Eu2 136.63(2) 5 5_455
Eu3 Sb2 Eu2 76.46(3) 5_445 5_455
Eu3 Sb2 Eu2 132.36(3) 5_545 5_455
Eu2 Sb2 Eu2 82.25(3) 5 5_455
Cd1 Sb3 Cd1 111.25(4) . 10_556
Cd1 Sb3 Eu1 76.37(2) . 6_454
Cd1 Sb3 Eu1 135.089(15) 10_556 6_454
Cd1 Sb3 Eu1 135.089(15) . 13_556
Cd1 Sb3 Eu1 76.37(2) 10_556 13_556
Eu1 Sb3 Eu1 130.53(3) 6_454 13_556
Cd1 Sb3 Eu1 135.089(15) . 13_456
Cd1 Sb3 Eu1 76.37(2) 10_556 13_456
Eu1 Sb3 Eu1 69.76(3) 6_454 13_456
Eu1 Sb3 Eu1 89.76(3) 13_556 13_456
Cd1 Sb3 Eu1 76.37(2) . 6_554
Cd1 Sb3 Eu1 135.089(15) 10_556 6_554
Eu1 Sb3 Eu1 89.76(3) 6_454 6_554
Eu1 Sb3 Eu1 69.76(3) 13_556 6_554
Eu1 Sb3 Eu1 130.53(3) 13_456 6_554
Cd1 Sb3 Eu3 66.196(19) . 5_545
Cd1 Sb3 Eu3 66.196(19) 10_556 5_545
Eu1 Sb3 Eu3 142.425(17) 6_454 5_545
Eu1 Sb3 Eu3 78.79(3) 13_556 5_545
Eu1 Sb3 Eu3 142.425(18) 13_456 5_545
Eu1 Sb3 Eu3 78.79(3) 6_554 5_545
Cd1 Sb3 Eu3 66.196(19) . 5_445
Cd1 Sb3 Eu3 66.196(19) 10_556 5_445
Eu1 Sb3 Eu3 78.79(3) 6_454 5_445
Eu1 Sb3 Eu3 142.425(18) 13_556 5_445
Eu1 Sb3 Eu3 78.79(3) 13_456 5_445
Eu1 Sb3 Eu3 142.425(18) 6_554 5_445
Eu3 Sb3 Eu3 88.74(4) 5_545 5_445
Sb1 Cd1 Sb1 111.81(4) 13_455 13
Sb1 Cd1 Sb3 111.78(2) 13_455 .
Sb1 Cd1 Sb3 111.78(2) 13 .
Sb1 Cd1 Sb2 108.244(19) 13_455 .
Sb1 Cd1 Sb2 108.243(19) 13 .
Sb3 Cd1 Sb2 104.60(3) . .
Sb1 Cd1 Eu3 166.912(18) 13_455 5_545
Sb1 Cd1 Eu3 81.07(3) 13 5_545
Sb3 Cd1 Eu3 63.14(2) . 5_545
Sb2 Cd1 Eu3 63.719(16) . 5_545
Sb1 Cd1 Eu3 81.07(3) 13_455 5_445
Sb1 Cd1 Eu3 166.912(18) 13 5_445
Sb3 Cd1 Eu3 63.14(2) . 5_445
Sb2 Cd1 Eu3 63.719(16) . 5_445
Eu3 Cd1 Eu3 85.98(3) 5_545 5_445
Sb1 Cd1 Eu1 58.536(19) 13_455 10_556
Sb1 Cd1 Eu1 58.536(19) 13 10_556
Sb3 Cd1 Eu1 110.06(4) . 10_556
Sb2 Cd1 Eu1 145.34(2) . 10_556
Eu3 Cd1 Eu1 134.053(18) 5_545 10_556
Eu3 Cd1 Eu1 134.053(18) 5_445 10_556
Sb1 Cd1 Eu1 57.328(19) 13_455 6_454
Sb1 Cd1 Eu1 117.70(3) 13 6_454
Sb3 Cd1 Eu1 56.668(17) . 6_454
Sb2 Cd1 Eu1 133.98(2) . 6_454
Eu3 Cd1 Eu1 119.73(2) 5_545 6_454
Eu3 Cd1 Eu1 70.64(2) 5_445 6_454
Eu1 Cd1 Eu1 69.44(2) 10_556 6_454
Sb1 Cd1 Eu1 117.70(3) 13_455 6_554
Sb1 Cd1 Eu1 57.328(19) 13 6_554
Sb3 Cd1 Eu1 56.668(17) . 6_554
Sb2 Cd1 Eu1 133.98(2) . 6_554
Eu3 Cd1 Eu1 70.64(2) 5_545 6_554
Eu3 Cd1 Eu1 119.73(2) 5_445 6_554
Eu1 Cd1 Eu1 69.44(2) 10_556 6_554
Eu1 Cd1 Eu1 74.70(3) 6_454 6_554
Sb1 Cd1 Eu4 115.15(3) 13_455 5
Sb1 Cd1 Eu4 55.42(2) 13 5
Sb3 Cd1 Eu4 132.577(17) . 5
Sb2 Cd1 Eu4 54.23(2) . 5
Eu3 Cd1 Eu4 69.57(2) 5_545 5
Eu3 Cd1 Eu4 117.92(3) 5_445 5
Eu1 Cd1 Eu4 99.78(2) 10_556 5
Eu1 Cd1 Eu4 168.857(18) 6_454 5
Eu1 Cd1 Eu4 104.71(3) 6_554 5
Sb1 Cd1 Eu4 55.42(2) 13_455 5_455
Sb1 Cd1 Eu4 115.15(3) 13 5_455
Sb3 Cd1 Eu4 132.577(17) . 5_455
Sb2 Cd1 Eu4 54.23(2) . 5_455
Eu3 Cd1 Eu4 117.92(3) 5_545 5_455
Eu3 Cd1 Eu4 69.57(2) 5_445 5_455
Eu1 Cd1 Eu4 99.78(3) 10_556 5_455
Eu1 Cd1 Eu4 104.71(3) 6_454 5_455
Eu1 Cd1 Eu4 168.857(18) 6_554 5_455
Eu4 Cd1 Eu4 73.64(3) 5 5_455
F1 Eu1 Sb1 89.18(8) 9_566 6
F1 Eu1 Sb1 89.18(8) 9_566 6_455
Sb1 Eu1 Sb1 92.13(3) 6 6_455
F1 Eu1 Sb3 80.80(8) 9_566 13_556
Sb1 Eu1 Sb3 88.19(3) 6 13_556
Sb1 Eu1 Sb3 169.970(18) 6_455 13_556
F1 Eu1 Sb3 80.80(8) 9_566 13_456
Sb1 Eu1 Sb3 169.970(18) 6 13_456
Sb1 Eu1 Sb3 88.19(3) 6_455 13_456
Sb3 Eu1 Sb3 89.76(3) 13_556 13_456
F1 Eu1 Sb1 168.40(10) 9_566 10_556
Sb1 Eu1 Sb1 98.83(3) 6 10_556
Sb1 Eu1 Sb1 98.83(3) 6_455 10_556
Sb3 Eu1 Sb1 91.02(3) 13_556 10_556
Sb3 Eu1 Sb1 91.02(3) 13_456 10_556
F1 Eu1 Cd1 103.67(11) 9_566 10_556
Sb1 Eu1 Cd1 47.884(15) 6 10_556
Sb1 Eu1 Cd1 47.884(15) 6_455 10_556
Sb3 Eu1 Cd1 135.116(15) 13_556 10_556
Sb3 Eu1 Cd1 135.116(15) 13_456 10_556
Sb1 Eu1 Cd1 87.93(3) 10_556 10_556
F1 Eu1 Eu1 40.76(10) 9_566 10_557
Sb1 Eu1 Eu1 116.238(15) 6 10_557
Sb1 Eu1 Eu1 116.238(15) 6_455 10_557
Sb3 Eu1 Eu1 55.122(15) 13_556 10_557
Sb3 Eu1 Eu1 55.122(15) 13_456 10_557
Sb1 Eu1 Eu1 127.636(19) 10_556 10_557
Cd1 Eu1 Eu1 144.434(19) 10_556 10_557
F1 Eu1 Cd1 127.59(7) 9_566 6_455
Sb1 Eu1 Cd1 143.06(2) 6 6_455
Sb1 Eu1 Cd1 85.73(3) 6_455 6_455
Sb3 Eu1 Cd1 100.00(3) 13_556 6_455
Sb3 Eu1 Cd1 46.965(19) 13_456 6_455
Sb1 Eu1 Cd1 45.570(17) 10_556 6_455
Cd1 Eu1 Cd1 110.56(2) 10_556 6_455
Eu1 Eu1 Cd1 97.420(10) 10_557 6_455
F1 Eu1 Cd1 127.59(7) 9_566 6
Sb1 Eu1 Cd1 85.73(3) 6 6
Sb1 Eu1 Cd1 143.06(2) 6_455 6
Sb3 Eu1 Cd1 46.965(19) 13_556 6
Sb3 Eu1 Cd1 100.00(3) 13_456 6
Sb1 Eu1 Cd1 45.570(17) 10_556 6
Cd1 Eu1 Cd1 110.56(2) 10_556 6
Eu1 Eu1 Cd1 97.420(10) 10_557 6
Cd1 Eu1 Cd1 74.70(3) 6_455 6
F1 Eu1 Eu2 37.43(4) 9_566 13_556
Sb1 Eu1 Eu2 55.22(2) 6 13_556
Sb1 Eu1 Eu2 104.34(3) 6_455 13_556
Sb3 Eu1 Eu2 67.76(3) 13_556 13_556
Sb3 Eu1 Eu2 115.03(3) 13_456 13_556
Sb1 Eu1 Eu2 145.223(13) 10_556 13_556
Cd1 Eu1 Eu2 88.71(3) 10_556 13_556
Eu1 Eu1 Eu2 62.595(13) 10_557 13_556
Cd1 Eu1 Eu2 159.920(16) 6_455 13_556
Cd1 Eu1 Eu2 104.48(3) 6 13_556
F1 Eu1 Eu2 37.43(4) 9_566 13_456
Sb1 Eu1 Eu2 104.34(3) 6 13_456
Sb1 Eu1 Eu2 55.22(2) 6_455 13_456
Sb3 Eu1 Eu2 115.03(3) 13_556 13_456
Sb3 Eu1 Eu2 67.76(3) 13_456 13_456
Sb1 Eu1 Eu2 145.223(14) 10_556 13_456
Cd1 Eu1 Eu2 88.71(3) 10_556 13_456
Eu1 Eu1 Eu2 62.595(13) 10_557 13_456
Cd1 Eu1 Eu2 104.48(3) 6_455 13_456
Cd1 Eu1 Eu2 159.920(16) 6 13_456
Eu2 Eu1 Eu2 69.22(3) 13_556 13_456
F1 Eu2 F1 126.6(2) 5_545 5_445
F1 Eu2 Sb1 82.09(3) 5_545 10_556
F1 Eu2 Sb1 82.09(3) 5_445 10_556
F1 Eu2 Sb1 82.09(3) 5_545 .
F1 Eu2 Sb1 82.09(3) 5_445 .
Sb1 Eu2 Sb1 144.30(3) 10_556 .
F1 Eu2 Sb2 151.19(7) 5_545 5_445
F1 Eu2 Sb2 72.60(11) 5_445 5_445
Sb1 Eu2 Sb2 124.833(13) 10_556 5_445
Sb1 Eu2 Sb2 79.79(2) . 5_445
F1 Eu2 Sb2 151.19(7) 5_545 14_446
F1 Eu2 Sb2 72.60(11) 5_445 14_446
Sb1 Eu2 Sb2 79.79(2) 10_556 14_446
Sb1 Eu2 Sb2 124.833(13) . 14_446
Sb2 Eu2 Sb2 46.30(3) 5_445 14_446
F1 Eu2 Sb2 72.60(11) 5_545 5_545
F1 Eu2 Sb2 151.19(7) 5_445 5_545
Sb1 Eu2 Sb2 124.833(13) 10_556 5_545
Sb1 Eu2 Sb2 79.79(2) . 5_545
Sb2 Eu2 Sb2 82.25(3) 5_445 5_545
Sb2 Eu2 Sb2 100.04(3) 14_446 5_545
F1 Eu2 Sb2 72.60(11) 5_545 14_546
F1 Eu2 Sb2 151.19(7) 5_445 14_546
Sb1 Eu2 Sb2 79.79(2) 10_556 14_546
Sb1 Eu2 Sb2 124.833(13) . 14_546
Sb2 Eu2 Sb2 100.04(3) 5_445 14_546
Sb2 Eu2 Sb2 82.25(3) 14_446 14_546
Sb2 Eu2 Sb2 46.30(3) 5_545 14_546
F1 Eu2 Eu1 35.52(7) 5_545 13_556
F1 Eu2 Eu1 101.60(11) 5_445 13_556
Sb1 Eu2 Eu1 49.664(12) 10_556 13_556
Sb1 Eu2 Eu1 103.24(2) . 13_556
Sb2 Eu2 Eu1 173.182(9) 5_445 13_556
Sb2 Eu2 Eu1 129.12(2) 14_446 13_556
Sb2 Eu2 Eu1 104.23(3) 5_545 13_556
Sb2 Eu2 Eu1 83.33(3) 14_546 13_556
F1 Eu2 Eu1 101.60(11) 5_545 13_456
F1 Eu2 Eu1 35.52(7) 5_445 13_456
Sb1 Eu2 Eu1 49.664(12) 10_556 13_456
Sb1 Eu2 Eu1 103.24(2) . 13_456
Sb2 Eu2 Eu1 104.23(3) 5_445 13_456
Sb2 Eu2 Eu1 83.33(3) 14_446 13_456
Sb2 Eu2 Eu1 173.182(9) 5_545 13_456
Sb2 Eu2 Eu1 129.12(2) 14_546 13_456
Eu1 Eu2 Eu1 69.22(3) 13_556 13_456
F1 Eu2 Eu1 35.52(7) 5_545 6_554
F1 Eu2 Eu1 101.60(11) 5_445 6_554
Sb1 Eu2 Eu1 103.24(2) 10_556 6_554
Sb1 Eu2 Eu1 49.664(11) . 6_554
Sb2 Eu2 Eu1 129.12(2) 5_445 6_554
Sb2 Eu2 Eu1 173.182(9) 14_446 6_554
Sb2 Eu2 Eu1 83.33(3) 5_545 6_554
Sb2 Eu2 Eu1 104.23(3) 14_546 6_554
Eu1 Eu2 Eu1 54.81(3) 13_556 6_554
Eu1 Eu2 Eu1 93.95(3) 13_456 6_554
F1 Eu2 Eu1 101.60(11) 5_545 6_454
F1 Eu2 Eu1 35.52(7) 5_445 6_454
Sb1 Eu2 Eu1 103.24(2) 10_556 6_454
Sb1 Eu2 Eu1 49.664(11) . 6_454
Sb2 Eu2 Eu1 83.33(3) 5_445 6_454
Sb2 Eu2 Eu1 104.23(3) 14_446 6_454
Sb2 Eu2 Eu1 129.12(2) 5_545 6_454
Sb2 Eu2 Eu1 173.182(9) 14_546 6_454
Eu1 Eu2 Eu1 93.95(3) 13_556 6_454
Eu1 Eu2 Eu1 54.81(3) 13_456 6_454
Eu1 Eu2 Eu1 69.22(3) 6_554 6_454
Sb3 Eu3 Sb3 88.74(4) 5_455 5
Sb3 Eu3 Sb2 155.178(14) 5_455 14_556
Sb3 Eu3 Sb2 86.69(3) 5 14_556
Sb3 Eu3 Sb2 155.178(14) 5_455 5
Sb3 Eu3 Sb2 86.69(3) 5 5
Sb2 Eu3 Sb2 48.73(3) 14_556 5
Sb3 Eu3 Sb2 86.69(3) 5_455 14_456
Sb3 Eu3 Sb2 155.178(14) 5 14_456
Sb2 Eu3 Sb2 87.29(3) 14_556 14_456
Sb2 Eu3 Sb2 107.05(3) 5 14_456
Sb3 Eu3 Sb2 86.69(3) 5_455 5_455
Sb3 Eu3 Sb2 155.178(14) 5 5_455
Sb2 Eu3 Sb2 107.05(3) 14_556 5_455
Sb2 Eu3 Sb2 87.29(3) 5 5_455
Sb2 Eu3 Sb2 48.73(3) 14_456 5_455
Sb3 Eu3 Cd1 50.665(17) 5_455 5_455
Sb3 Eu3 Cd1 108.65(2) 5 5_455
Sb2 Eu3 Cd1 152.76(2) 14_556 5_455
Sb2 Eu3 Cd1 108.26(3) 5 5_455
Sb2 Eu3 Cd1 87.01(3) 14_456 5_455
Sb2 Eu3 Cd1 51.11(2) 5_455 5_455
Sb3 Eu3 Cd1 108.65(3) 5_455 14_556
Sb3 Eu3 Cd1 50.665(17) 5 14_556
Sb2 Eu3 Cd1 51.11(2) 14_556 14_556
Sb2 Eu3 Cd1 87.01(3) 5 14_556
Sb2 Eu3 Cd1 108.26(3) 14_456 14_556
Sb2 Eu3 Cd1 152.76(2) 5_455 14_556
Cd1 Eu3 Cd1 154.62(3) 5_455 14_556
Sb3 Eu3 Cd1 108.65(2) 5_455 5
Sb3 Eu3 Cd1 50.665(17) 5 5
Sb2 Eu3 Cd1 87.01(3) 14_556 5
Sb2 Eu3 Cd1 51.11(2) 5 5
Sb2 Eu3 Cd1 152.76(2) 14_456 5
Sb2 Eu3 Cd1 108.26(3) 5_455 5
Cd1 Eu3 Cd1 85.98(3) 5_455 5
Cd1 Eu3 Cd1 88.49(3) 14_556 5
Sb3 Eu3 Cd1 50.665(17) 5_455 14_456
Sb3 Eu3 Cd1 108.65(2) 5 14_456
Sb2 Eu3 Cd1 108.26(3) 14_556 14_456
Sb2 Eu3 Cd1 152.76(2) 5 14_456
Sb2 Eu3 Cd1 51.11(2) 14_456 14_456
Sb2 Eu3 Cd1 87.01(3) 5_455 14_456
Cd1 Eu3 Cd1 88.49(3) 5_455 14_456
Cd1 Eu3 Cd1 85.98(3) 14_556 14_456
Cd1 Eu3 Cd1 154.62(3) 5 14_456
Sb3 Eu3 Eu4 111.096(13) 5_455 2_565
Sb3 Eu3 Eu4 111.096(13) 5 2_565
Sb2 Eu3 Eu4 49.020(14) 14_556 2_565
Sb2 Eu3 Eu4 93.27(2) 5 2_565
Sb2 Eu3 Eu4 49.020(14) 14_456 2_565
Sb2 Eu3 Eu4 93.27(2) 5_455 2_565
Cd1 Eu3 Eu4 135.515(17) 5_455 2_565
Cd1 Eu3 Eu4 60.51(2) 14_556 2_565
Cd1 Eu3 Eu4 135.515(18) 5 2_565
Cd1 Eu3 Eu4 60.51(2) 14_456 2_565
Sb3 Eu3 Eu4 111.096(13) 5_455 1_565
Sb3 Eu3 Eu4 111.096(13) 5 1_565
Sb2 Eu3 Eu4 93.27(2) 14_556 1_565
Sb2 Eu3 Eu4 49.020(13) 5 1_565
Sb2 Eu3 Eu4 93.27(2) 14_456 1_565
Sb2 Eu3 Eu4 49.020(14) 5_455 1_565
Cd1 Eu3 Eu4 60.51(2) 5_455 1_565
Cd1 Eu3 Eu4 135.515(17) 14_556 1_565
Cd1 Eu3 Eu4 60.51(2) 5 1_565
Cd1 Eu3 Eu4 135.515(17) 14_456 1_565
Eu4 Eu3 Eu4 119.53(3) 2_565 1_565
Sb2 Eu4 Sb2 180.00(2) 13_455 5_545
Sb2 Eu4 Sb2 92.63(3) 13_455 13
Sb2 Eu4 Sb2 87.37(3) 5_545 13
Sb2 Eu4 Sb2 87.37(3) 13_455 5_445
Sb2 Eu4 Sb2 92.63(3) 5_545 5_445
Sb2 Eu4 Sb2 180.00(2) 13 5_445
Sb2 Eu4 Sb1 91.832(11) 13_455 .
Sb2 Eu4 Sb1 88.168(11) 5_545 .
Sb2 Eu4 Sb1 91.832(11) 13 .
Sb2 Eu4 Sb1 88.168(11) 5_445 .
Sb2 Eu4 Sb1 88.168(11) 13_455 9
Sb2 Eu4 Sb1 91.832(11) 5_545 9
Sb2 Eu4 Sb1 88.168(11) 13 9
Sb2 Eu4 Sb1 91.832(11) 5_445 9
Sb1 Eu4 Sb1 180.0 . 9
Sb2 Eu4 Cd1 101.06(2) 13_455 13
Sb2 Eu4 Cd1 78.94(2) 5_545 13
Sb2 Eu4 Cd1 47.553(17) 13 13
Sb2 Eu4 Cd1 132.447(17) 5_445 13
Sb1 Eu4 Cd1 45.320(17) . 13
Sb1 Eu4 Cd1 134.680(17) 9 13
Sb2 Eu4 Cd1 78.94(2) 13_455 5_445
Sb2 Eu4 Cd1 101.06(2) 5_545 5_445
Sb2 Eu4 Cd1 132.447(17) 13 5_445
Sb2 Eu4 Cd1 47.553(17) 5_445 5_445
Sb1 Eu4 Cd1 134.680(17) . 5_445
Sb1 Eu4 Cd1 45.320(17) 9 5_445
Cd1 Eu4 Cd1 180.000(19) 13 5_445
Sb2 Eu4 Cd1 47.553(17) 13_455 13_455
Sb2 Eu4 Cd1 132.447(17) 5_545 13_455
Sb2 Eu4 Cd1 101.06(2) 13 13_455
Sb2 Eu4 Cd1 78.94(2) 5_445 13_455
Sb1 Eu4 Cd1 45.320(17) . 13_455
Sb1 Eu4 Cd1 134.680(17) 9 13_455
Cd1 Eu4 Cd1 73.64(3) 13 13_455
Cd1 Eu4 Cd1 106.36(3) 5_445 13_455
Sb2 Eu4 Cd1 132.447(17) 13_455 5_545
Sb2 Eu4 Cd1 47.553(17) 5_545 5_545
Sb2 Eu4 Cd1 78.94(2) 13 5_545
Sb2 Eu4 Cd1 101.06(2) 5_445 5_545
Sb1 Eu4 Cd1 134.680(17) . 5_545
Sb1 Eu4 Cd1 45.320(17) 9 5_545
Cd1 Eu4 Cd1 106.36(3) 13 5_545
Cd1 Eu4 Cd1 73.64(3) 5_445 5_545
Cd1 Eu4 Cd1 180.000(19) 13_455 5_545
Sb2 Eu4 Eu3 52.277(17) 13_455 9_565
Sb2 Eu4 Eu3 127.723(17) 5_545 9_565
Sb2 Eu4 Eu3 52.277(17) 13 9_565
Sb2 Eu4 Eu3 127.723(17) 5_445 9_565
Sb1 Eu4 Eu3 65.01(2) . 9_565
Sb1 Eu4 Eu3 114.99(2) 9 9_565
Cd1 Eu4 Eu3 49.917(13) 13 9_565
Cd1 Eu4 Eu3 130.083(13) 5_445 9_565
Cd1 Eu4 Eu3 49.917(13) 13_455 9_565
Cd1 Eu4 Eu3 130.083(13) 5_545 9_565
Sb2 Eu4 Eu3 127.723(17) 13_455 1_545
Sb2 Eu4 Eu3 52.277(17) 5_545 1_545
Sb2 Eu4 Eu3 127.723(17) 13 1_545
Sb2 Eu4 Eu3 52.277(17) 5_445 1_545
Sb1 Eu4 Eu3 114.99(2) . 1_545
Sb1 Eu4 Eu3 65.01(2) 9 1_545
Cd1 Eu4 Eu3 130.083(13) 13 1_545
Cd1 Eu4 Eu3 49.917(13) 5_445 1_545
Cd1 Eu4 Eu3 130.083(13) 13_455 1_545
Cd1 Eu4 Eu3 49.917(13) 5_545 1_545
Eu3 Eu4 Eu3 180.000(13) 9_565 1_545
Eu1 F1 Eu1 98.5(2) 9_566 2_564
Eu1 F1 Eu2 107.05(4) 9_566 5_455
Eu1 F1 Eu2 107.05(4) 2_564 5_455
Eu1 F1 Eu2 107.05(4) 9_566 5
Eu1 F1 Eu2 107.05(4) 2_564 5
Eu2 F1 Eu2 126.6(2) 5_455 5

loop_
_geom_bond_atom_site_label_1
_geom_bond_atom_site_label_2
_geom_bond_distance
_geom_bond_site_symmetry_2
Sb1 Cd1 2.8434(9) 13_455
Sb1 Cd1 2.8434(9) 13
Sb1 Eu1 3.2697(9) 6_554
Sb1 Eu1 3.2697(9) 6_454
Sb1 Eu4 3.2923(14) .
Sb1 Eu1 3.3517(11) 10_556
Sb1 Eu2 3.5232(14) .
Sb2 Sb2 2.8149(15) 10_556
Sb2 Cd1 2.9614(13) .
Sb2 Eu4 3.2561(10) 5_455
Sb2 Eu4 3.2561(10) 5
Sb2 Eu3 3.4115(9) 5_445
Sb2 Eu3 3.4115(9) 5_545
Sb2 Eu2 3.5799(10) 5
Sb2 Eu2 3.5799(10) 5_455
Sb3 Cd1 2.9192(11) .
Sb3 Cd1 2.9193(11) 10_556
Sb3 Eu1 3.3368(9) 6_454
Sb3 Eu1 3.3368(9) 13_556
Sb3 Eu1 3.3368(9) 13_456
Sb3 Eu1 3.3368(9) 6_554
Sb3 Eu3 3.3671(11) 5_545
Sb3 Eu3 3.3671(11) 5_445
Cd1 Sb1 2.8434(9) 13_455
Cd1 Sb1 2.8434(9) 13
Cd1 Eu3 3.4532(10) 5_545
Cd1 Eu3 3.4532(10) 5_445
Cd1 Eu1 3.6769(13) 10_556
Cd1 Eu1 3.8812(12) 6_454
Cd1 Eu1 3.8812(12) 6_554
Cd1 Eu4 3.9289(11) 5
Cd1 Eu4 3.9289(11) 5_455
Eu1 F1 2.519(4) 9_566
Eu1 Sb1 3.2696(9) 6
Eu1 Sb1 3.2696(9) 6_455
Eu1 Sb3 3.3369(9) 13_556
Eu1 Sb3 3.3369(9) 13_456
Eu1 Sb1 3.3517(11) 10_556
Eu1 Cd1 3.6768(13) 10_556
Eu1 Eu1 3.8162(17) 10_557
Eu1 Cd1 3.8813(12) 6_455
Eu1 Cd1 3.8813(12) 6
Eu1 Eu2 4.1454(11) 13_556
Eu1 Eu2 4.1454(11) 13_456
Eu2 F1 2.635(3) 5_545
Eu2 F1 2.635(3) 5_445
Eu2 Sb1 3.5232(14) 10_556
Eu2 Sb2 3.5799(10) 5_445
Eu2 Sb2 3.5799(10) 14_446
Eu2 Sb2 3.5799(10) 5_545
Eu2 Sb2 3.5799(10) 14_546
Eu2 Eu1 4.1455(11) 13_556
Eu2 Eu1 4.1455(11) 13_456
Eu2 Eu1 4.1455(11) 6_554
Eu2 Eu1 4.1455(11) 6_454
Eu3 Sb3 3.3671(11) 5_455
Eu3 Sb3 3.3671(11) 5
Eu3 Sb2 3.4115(9) 14_556
Eu3 Sb2 3.4115(9) 5
Eu3 Sb2 3.4115(9) 14_456
Eu3 Sb2 3.4115(9) 5_455
Eu3 Cd1 3.4533(10) 5_455
Eu3 Cd1 3.4533(10) 14_556
Eu3 Cd1 3.4533(10) 5
Eu3 Cd1 3.4533(10) 14_456
Eu3 Eu4 4.2295(13) 2_565
Eu3 Eu4 4.2295(13) 1_565
Eu4 Sb2 3.2561(10) 13_455
Eu4 Sb2 3.2561(10) 5_545
Eu4 Sb2 3.2561(10) 13
Eu4 Sb2 3.2561(10) 5_445
Eu4 Sb1 3.2923(14) 9
Eu4 Cd1 3.9288(11) 13
Eu4 Cd1 3.9288(11) 5_445
Eu4 Cd1 3.9288(11) 13_455
Eu4 Cd1 3.9288(11) 5_545
Eu4 Eu3 4.2295(13) 9_565
Eu4 Eu3 4.2295(13) 1_545
F1 Eu1 2.519(4) 9_566
F1 Eu1 2.519(4) 2_564
F1 Eu2 2.635(3) 5_455
F1 Eu2 2.635(3) 5
